data_4501547
loop_
_publ_author_name
'Borel, C\'edric'
'Davies, Kate'
'Handa, Paul'
'Hedberg, Gustav'
'Oliver, Clive L.'
'Bourne, Susan A.'
'H\%akansson, Mikael'
'Langer, Vratislav'
'\"Ohrstr\"om, Lars'

_publ_section_title
;
 Family of Isoreticular Chiral Metal&#x2212;Organic Frameworks Based on
 Coordination and Hydrogen Bonds in [M[Co(ethylenediamine)(oxalato)2]2]
;
_journal_issue 4
_journal_name_full 'Crystal Growth &amp; Design'
_journal_page_first 1971
_journal_paper_doi 10.1021/cg1000842
_journal_volume 10
_journal_year 2010
_chemical_formula_sum 'C12 H16 Co2 N4 O20 Sr'
_chemical_formula_weight 741.77
_chemical_name_systematic
;
 ?
;
_space_group_IT_number 4
_symmetry_cell_setting monoclinic
_symmetry_space_group_name_Hall 'P 2yb'
_symmetry_space_group_name_H-M 'P 1 21 1'
_atom_sites_solution_hydrogens geom
_atom_sites_solution_primary direct
_atom_sites_solution_secondary difmap
_audit_creation_method SHELXL-97
_audit_update_record
;
2009-02-17 # Formatted by publCIF
;
_cell_angle_alpha 90.00
_cell_angle_beta 92.57
_cell_angle_gamma 90.00
_cell_formula_units_Z 2
_cell_length_a 9.0785(17)
_cell_length_b 15.666(3)
_cell_length_c 9.1321(17)
_cell_measurement_reflns_used 8813
_cell_measurement_temperature 293(2)
_cell_volume 1297.5(4)
_computing_structure_refinement 'SHELXL-97 (Sheldrick, 1997)'
_diffrn_ambient_temperature 293(2)
_diffrn_measured_fraction_theta_full 0.967
_diffrn_measured_fraction_theta_max 0.967
_diffrn_measurement_device_type 'R-Axis IIc'
_diffrn_radiation_monochromator graphite
_diffrn_radiation_source 'rotating anode'
_diffrn_radiation_type MoK\a
_diffrn_radiation_wavelength 0.71073
_diffrn_reflns_av_R_equivalents 0.0308
_diffrn_reflns_av_sigmaI/netI 0.0403
_diffrn_reflns_limit_h_max 11
_diffrn_reflns_limit_h_min -11
_diffrn_reflns_limit_k_max 19
_diffrn_reflns_limit_k_min -17
_diffrn_reflns_limit_l_max 11
_diffrn_reflns_limit_l_min -11
_diffrn_reflns_number 8813
_diffrn_reflns_theta_full 26.00
_diffrn_reflns_theta_max 26.00
_diffrn_reflns_theta_min 2.58
_exptl_absorpt_coefficient_mu 3.406
_exptl_absorpt_correction_T_max 1.000
_exptl_absorpt_correction_T_min 0.5581
_exptl_absorpt_correction_type empirical
_exptl_crystal_colour red
_exptl_crystal_density_diffrn 1.899
_exptl_crystal_density_method 'not measured'
_exptl_crystal_description prism
_exptl_crystal_F_000 736.0
_exptl_crystal_size_max 0.1
_exptl_crystal_size_mid 0.1
_exptl_crystal_size_min 0.1
_refine_diff_density_max 2.134
_refine_diff_density_min -0.835
_refine_diff_density_rms 0.120
_refine_ls_abs_structure_details 'Flack H D (1983), Acta Cryst. A39, 876-881'
_refine_ls_abs_structure_Flack -0.003(9)
_refine_ls_extinction_method none
_refine_ls_goodness_of_fit_ref 1.112
_refine_ls_hydrogen_treatment constr
_refine_ls_matrix_type full
_refine_ls_number_parameters 352
_refine_ls_number_reflns 4420
_refine_ls_number_restraints 1
_refine_ls_restrained_S_all 1.111
_refine_ls_R_factor_all 0.0472
_refine_ls_R_factor_gt 0.0453
_refine_ls_shift/su_max 0.001
_refine_ls_shift/su_mean 0.000
_refine_ls_structure_factor_coef Fsqd
_refine_ls_weighting_details 'calc w=1/[\s^2^(Fo^2^)+(0.0632P)^2^+3.0482P] where P=(Fo^2^+2Fc^2^)/3'
_refine_ls_weighting_scheme calc
_refine_ls_wR_factor_gt 0.1196
_refine_ls_wR_factor_ref 0.1207
_reflns_number_gt 4231
_reflns_number_total 4420
_reflns_threshold_expression >2sigma(I)
_cod_data_source_file cg1000842_si_001.cif
_cod_data_source_block 4CoSr298
_cod_original_sg_symbol_H-M 'P 21'
_cod_database_code 4501547

loop_
_symmetry_equiv_pos_as_xyz
'x, y, z'
'-x, y+1/2, -z'

loop_
_atom_site_label
_atom_site_type_symbol
_atom_site_fract_x
_atom_site_fract_y
_atom_site_fract_z
_atom_site_U_iso_or_equiv
_atom_site_adp_type
_atom_site_occupancy
_atom_site_symmetry_multiplicity
_atom_site_calc_flag
_atom_site_refinement_flags
C1 C 0.5847(7) 0.4966(4) 0.6957(6) 0.0227(12) Uani 1 1 d .
C2 C 0.4528(6) 0.5500(4) 0.7473(6) 0.0207(12) Uani 1 1 d .
C3 C 0.1866(6) 0.2720(4) 0.9169(6) 0.0225(12) Uani 1 1 d .
C4 C 0.2530(6) 0.2303(4) 1.0592(7) 0.0218(12) Uani 1 1 d .
C5 C 0.7234(6) 0.2257(4) 0.9491(7) 0.0205(11) Uani 1 1 d .
C6 C 0.7918(6) 0.2759(4) 1.0851(7) 0.0239(12) Uani 1 1 d .
C7 C 0.5730(6) 0.5501(4) 1.2320(6) 0.0225(12) Uani 1 1 d .
C8 C 0.4283(7) 0.5085(4) 1.2836(7) 0.0261(13) Uani 1 1 d .
C9 C 0.6428(11) 0.7813(5) 0.5117(9) 0.050(2) Uani 1 1 d .
H9A H 0.6827 0.7858 0.4152 0.060 Uiso 1 1 calc R
H9B H 0.6887 0.8245 0.5747 0.060 Uiso 1 1 calc R
C10 C 0.4790(11) 0.7924(6) 0.5025(8) 0.052(2) Uani 1 1 d .
H10A H 0.4523 0.8438 0.4484 0.062 Uiso 1 1 calc R
H10B H 0.4410 0.7965 0.5998 0.062 Uiso 1 1 calc R
C11 C -0.0016(9) -0.0024(6) 1.1281(11) 0.050(2) Uani 1 1 d .
H11A H -0.0543 -0.0477 1.1756 0.060 Uiso 1 1 calc R
H11B H 0.1000 -0.0024 1.1657 0.060 Uiso 1 1 calc R
C12 C -0.0090(9) -0.0144(6) 0.9649(12) 0.052(2) Uani 1 1 d .
H12A H 0.0486 -0.0638 0.9387 0.063 Uiso 1 1 calc R
H12B H -0.1103 -0.0234 0.9299 0.063 Uiso 1 1 calc R
N1 N 0.6697(7) 0.6949(4) 0.5737(6) 0.0318(13) Uani 1 1 d .
H1A H 0.6645 0.6967 0.6718 0.038 Uiso 1 1 calc R
H1B H 0.7607 0.6772 0.5526 0.038 Uiso 1 1 calc R
N2 N 0.4172(7) 0.7147(4) 0.4239(6) 0.0346(14) Uani 1 1 d .
H2A H 0.4253 0.7205 0.3266 0.042 Uiso 1 1 calc R
H2B H 0.3211 0.7085 0.4420 0.042 Uiso 1 1 calc R
N3 N 0.0504(6) 0.0630(4) 0.8987(7) 0.0372(14) Uani 1 1 d .
H3A H 0.0160 0.0678 0.8050 0.045 Uiso 1 1 calc R
H3B H 0.1494 0.0602 0.8994 0.045 Uiso 1 1 calc R
N4 N -0.0713(6) 0.0808(4) 1.1544(7) 0.0334(13) Uani 1 1 d .
H4A H -0.0444 0.0997 1.2447 0.040 Uiso 1 1 calc R
H4B H -0.1700 0.0753 1.1485 0.040 Uiso 1 1 calc R
O1 O 0.6310(5) 0.4365(3) 0.7694(5) 0.0309(10) Uani 1 1 d .
O2 O 0.3869(5) 0.5243(3) 0.8538(5) 0.0301(10) Uani 1 1 d .
O3 O 0.6355(5) 0.5219(3) 0.5732(5) 0.0280(10) Uani 1 1 d .
O4 O 0.4203(5) 0.6152(3) 0.6699(5) 0.0288(9) Uani 1 1 d .
O5 O 0.3656(5) 0.2597(3) 1.1188(5) 0.0308(10) Uani 1 1 d .
O6 O 0.2560(5) 0.3305(3) 0.8589(5) 0.0325(11) Uani 1 1 d .
O7 O 0.0638(5) 0.2408(3) 0.8705(5) 0.0303(10) Uani 1 1 d .
O8 O 0.1795(4) 0.1682(3) 1.1076(5) 0.0259(9) Uani 1 1 d .
O9 O 0.6066(5) 0.2495(3) 0.8930(5) 0.0284(10) Uani 1 1 d .
O10 O 0.7203(5) 0.3356(3) 1.1366(5) 0.0312(10) Uani 1 1 d .
O11 O 0.7999(4) 0.1623(3) 0.9104(5) 0.0252(9) Uani 1 1 d .
O12 O 0.9187(5) 0.2527(3) 1.1267(5) 0.0316(11) Uani 1 1 d .
O13 O 0.3672(5) 0.4520(3) 1.2122(5) 0.0336(11) Uani 1 1 d .
O14 O 0.6260(5) 0.5229(3) 1.1172(5) 0.0297(10) Uani 1 1 d .
O15 O 0.6273(4) 0.6084(3) 1.3138(4) 0.0276(9) Uani 1 1 d .
O16 O 0.3834(5) 0.5390(3) 1.4051(5) 0.0324(11) Uani 1 1 d .
Co1 Co 0.52588(9) 0.61684(6) 0.49308(8) 0.0221(2) Uani 1 1 d .
Co2 Co -0.00984(8) 0.16033(5) 1.01011(9) 0.0224(2) Uani 1 1 d .
Sr1 Sr 0.49028(5) 0.38951(4) 0.99239(5) 0.01961(16) Uani 1 1 d .
O101 O 0.0244(8) 0.1414(6) 1.4442(9) 0.083(2) Uani 1 1 d .
O102 O 0.8375(9) 0.4107(6) 1.4141(8) 0.075(2) Uani 1 1 d .
O103 O -0.0754(10) 0.0157(7) 0.6019(12) 0.105(3) Uani 1 1 d .
O104 O 0.0981(11) 0.7715(7) 0.4065(10) 0.096(3) Uani 1 1 d .

loop_
_atom_site_aniso_label
_atom_site_aniso_U_11
_atom_site_aniso_U_22
_atom_site_aniso_U_33
_atom_site_aniso_U_23
_atom_site_aniso_U_13
_atom_site_aniso_U_12
C1 0.025(3) 0.021(3) 0.022(3) -0.004(2) 0.004(2) 0.000(2)
C2 0.020(3) 0.020(3) 0.022(3) -0.001(2) -0.001(2) 0.003(2)
C3 0.021(3) 0.027(3) 0.020(3) 0.003(2) -0.003(2) 0.004(2)
C4 0.016(3) 0.025(3) 0.023(3) 0.003(2) -0.002(2) -0.002(2)
C5 0.016(3) 0.020(3) 0.025(3) -0.002(2) -0.001(2) -0.001(2)
C6 0.019(3) 0.021(3) 0.031(3) -0.004(3) -0.006(2) -0.003(2)
C7 0.020(3) 0.027(3) 0.020(3) 0.001(2) 0.002(2) -0.002(2)
C8 0.027(3) 0.028(3) 0.023(3) -0.002(3) 0.006(2) -0.003(3)
C9 0.079(6) 0.038(4) 0.035(4) -0.004(3) 0.005(4) -0.019(4)
C10 0.092(7) 0.028(5) 0.034(4) 0.000(3) 0.006(4) 0.009(4)
C11 0.033(4) 0.041(5) 0.075(6) 0.021(4) -0.007(4) -0.002(3)
C12 0.037(4) 0.026(4) 0.095(7) -0.006(5) 0.005(4) 0.001(3)
N1 0.038(3) 0.036(3) 0.021(2) -0.007(2) 0.000(2) -0.008(3)
N2 0.046(3) 0.041(4) 0.017(2) 0.006(2) -0.001(2) 0.015(3)
N3 0.020(3) 0.038(4) 0.053(4) -0.014(3) -0.004(2) -0.001(2)
N4 0.019(2) 0.037(3) 0.043(3) 0.006(3) -0.001(2) -0.004(2)
O1 0.035(2) 0.028(3) 0.030(2) 0.011(2) 0.0063(19) 0.010(2)
O2 0.025(2) 0.039(3) 0.027(2) 0.008(2) 0.0094(17) 0.0081(19)
O3 0.027(2) 0.030(3) 0.027(2) 0.0043(19) 0.0086(17) 0.0059(19)
O4 0.032(2) 0.029(2) 0.026(2) -0.002(2) 0.0043(16) 0.010(2)
O5 0.025(2) 0.039(3) 0.028(2) 0.010(2) -0.0039(18) -0.007(2)
O6 0.034(3) 0.032(3) 0.032(2) 0.014(2) -0.0035(19) -0.010(2)
O7 0.021(2) 0.036(3) 0.034(2) 0.006(2) -0.0073(18) -0.005(2)
O8 0.0166(19) 0.025(2) 0.036(2) 0.0079(19) -0.0036(16) -0.0050(17)
O9 0.026(2) 0.033(3) 0.025(2) -0.009(2) -0.0051(17) 0.0038(19)
O10 0.033(2) 0.031(3) 0.029(2) -0.010(2) -0.0088(18) 0.010(2)
O11 0.0171(19) 0.030(3) 0.029(2) -0.0052(19) -0.0037(16) -0.0005(17)
O12 0.027(2) 0.033(3) 0.034(2) -0.006(2) -0.0048(19) 0.000(2)
O13 0.030(2) 0.039(3) 0.033(2) -0.013(2) 0.0087(19) -0.013(2)
O14 0.028(2) 0.034(3) 0.027(2) -0.008(2) 0.0060(17) -0.0038(19)
O15 0.028(2) 0.029(2) 0.025(2) -0.007(2) 0.0029(16) -0.0109(19)
O16 0.026(2) 0.045(3) 0.027(2) -0.012(2) 0.0090(18) -0.009(2)
Co1 0.0276(4) 0.0224(5) 0.0162(4) -0.0009(4) 0.0005(3) 0.0000(4)
Co2 0.0145(4) 0.0214(5) 0.0311(4) 0.0000(4) -0.0020(3) -0.0008(3)
Sr1 0.0192(3) 0.0198(3) 0.0198(2) 0.0003(3) 0.00063(16) -0.0005(3)
O101 0.066(4) 0.104(7) 0.079(5) -0.008(5) 0.005(4) 0.000(4)
O102 0.076(5) 0.084(6) 0.065(4) -0.004(4) 0.002(3) 0.002(4)
O103 0.064(5) 0.130(9) 0.123(8) -0.009(7) 0.026(5) 0.003(5)
O104 0.099(7) 0.108(7) 0.078(6) -0.006(5) -0.018(5) 0.014(6)

loop_
_atom_type_symbol
_atom_type_description
_atom_type_scat_dispersion_real
_atom_type_scat_dispersion_imag
_atom_type_scat_source
C C 0.0033 0.0016 'International Tables Vol C Tables 4.2.6.8 and 6.1.1.4'
H H 0.0000 0.0000 'International Tables Vol C Tables 4.2.6.8 and 6.1.1.4'
N N 0.0061 0.0033 'International Tables Vol C Tables 4.2.6.8 and 6.1.1.4'
O O 0.0106 0.0060 'International Tables Vol C Tables 4.2.6.8 and 6.1.1.4'
Co Co 0.3494 0.9721 'International Tables Vol C Tables 4.2.6.8 and 6.1.1.4'
Sr Sr -1.5307 3.2498 'International Tables Vol C Tables 4.2.6.8 and 6.1.1.4'

loop_
_geom_angle_atom_site_label_1
_geom_angle_atom_site_label_2
_geom_angle_atom_site_label_3
_geom_angle
_geom_angle_site_symmetry_1
_geom_angle_site_symmetry_3
O1 C1 O3 125.8(6) . .
O1 C1 C2 120.0(5) . .
O3 C1 C2 114.1(6) . .
O1 C1 Sr1 42.1(3) . .
O3 C1 Sr1 166.8(4) . .
C2 C1 Sr1 78.2(3) . .
O2 C2 O4 126.4(5) . .
O2 C2 C1 118.2(6) . .
O4 C2 C1 115.4(5) . .
O2 C2 Sr1 43.2(3) . .
O4 C2 Sr1 169.5(4) . .
C1 C2 Sr1 75.1(3) . .
O6 C3 O7 126.5(6) . .
O6 C3 C4 118.7(5) . .
O7 C3 C4 114.8(5) . .
O6 C3 Sr1 42.0(3) . .
O7 C3 Sr1 167.8(4) . .
C4 C3 Sr1 76.9(3) . .
O5 C4 O8 125.0(6) . .
O5 C4 C3 119.9(6) . .
O8 C4 C3 115.0(5) . .
O5 C4 Sr1 43.6(3) . .
O8 C4 Sr1 168.6(4) . .
C3 C4 Sr1 76.4(3) . .
O9 C5 O11 126.9(6) . .
O9 C5 C6 119.0(6) . .
O11 C5 C6 114.1(5) . .
O9 C5 Sr1 43.4(3) . .
O11 C5 Sr1 169.8(4) . .
C6 C5 Sr1 75.7(3) . .
O10 C6 O12 126.4(6) . .
O10 C6 C5 118.7(5) . .
O12 C6 C5 114.8(6) . .
O10 C6 Sr1 42.2(3) . .
O12 C6 Sr1 164.7(5) . .
C5 C6 Sr1 77.1(3) . .
O14 C7 O15 126.0(6) . .
O14 C7 C8 118.3(6) . .
O15 C7 C8 115.7(5) . .
O14 C7 Sr1 44.6(3) . .
O15 C7 Sr1 169.7(4) . .
C8 C7 Sr1 73.7(3) . .
O13 C8 O16 125.2(6) . .
O13 C8 C7 120.8(5) . .
O16 C8 C7 114.1(6) . .
O13 C8 Sr1 41.6(3) . .
O16 C8 Sr1 165.7(5) . .
C7 C8 Sr1 79.4(3) . .
N1 C9 C10 105.9(7) . .
C9 C10 N2 106.3(7) . .
N4 C11 C12 105.8(7) . .
N3 C12 C11 107.7(7) . .
C9 N1 Co1 109.8(5) . .
C10 N2 Co1 108.3(5) . .
C12 N3 Co2 108.6(5) . .
C11 N4 Co2 108.9(5) . .
C1 O1 Sr1 119.2(4) . .
C2 O2 Sr1 118.0(4) . .
C1 O3 Co1 111.6(4) . .
C2 O4 Co1 111.6(4) . .
C4 O5 Sr1 117.6(4) . .
C3 O6 Sr1 119.1(4) . .
C3 O7 Co2 110.8(4) . .
C4 O8 Co2 111.4(4) . .
C5 O9 Sr1 118.0(4) . .
C6 O10 Sr1 118.8(4) . .
C5 O11 Co2 111.9(4) . 1_655
C6 O12 Co2 112.3(4) . 1_655
C8 O13 Sr1 119.9(4) . .
C7 O14 Sr1 116.1(4) . .
C7 O15 Co1 111.4(4) . 1_556
C8 O16 Co1 111.2(4) . 1_556
N1 Co1 O4 92.5(2) . .
N1 Co1 N2 87.0(3) . .
O4 Co1 N2 91.1(2) . .
N1 Co1 O3 90.9(2) . .
O4 Co1 O3 86.49(19) . .
N2 Co1 O3 176.7(2) . .
N1 Co1 O15 91.5(2) . 1_554
O4 Co1 O15 175.1(2) . 1_554
N2 Co1 O15 91.9(2) . 1_554
O3 Co1 O15 90.6(2) . 1_554
N1 Co1 O16 178.0(2) . 1_554
O4 Co1 O16 89.5(2) . 1_554
N2 Co1 O16 92.5(3) . 1_554
O3 Co1 O16 89.7(2) . 1_554
O15 Co1 O16 86.52(18) 1_554 1_554
O8 Co2 N4 90.3(2) . .
O8 Co2 O11 175.3(2) . 1_455
N4 Co2 O11 93.1(2) . 1_455
O8 Co2 N3 91.5(2) . .
N4 Co2 N3 86.9(3) . .
O11 Co2 N3 91.9(2) 1_455 .
O8 Co2 O12 90.7(2) . 1_455
N4 Co2 O12 89.6(2) . 1_455
O11 Co2 O12 86.06(19) 1_455 1_455
N3 Co2 O12 175.9(2) . 1_455
O8 Co2 O7 86.22(19) . .
N4 Co2 O7 176.5(2) . .
O11 Co2 O7 90.41(19) 1_455 .
N3 Co2 O7 93.0(3) . .
O12 Co2 O7 90.6(2) 1_455 .
O13 Sr1 O1 140.50(18) . .
O13 Sr1 O10 95.63(16) . .
O1 Sr1 O10 94.54(16) . .
O13 Sr1 O6 97.44(16) . .
O1 Sr1 O6 99.08(15) . .
O10 Sr1 O6 139.64(19) . .
O13 Sr1 O2 84.84(16) . .
O1 Sr1 O2 64.16(14) . .
O10 Sr1 O2 141.43(17) . .
O6 Sr1 O2 77.87(16) . .
O13 Sr1 O9 142.89(17) . .
O1 Sr1 O9 74.98(15) . .
O10 Sr1 O9 64.48(14) . .
O6 Sr1 O9 82.68(16) . .
O2 Sr1 O9 130.64(14) . .
O13 Sr1 O5 74.74(16) . .
O1 Sr1 O5 144.51(16) . .
O10 Sr1 O5 82.87(16) . .
O6 Sr1 O5 64.28(14) . .
O2 Sr1 O5 133.41(14) . .
O9 Sr1 O5 72.01(17) . .
O13 Sr1 O14 64.48(14) . .
O1 Sr1 O14 82.92(15) . .
O10 Sr1 O14 71.77(16) . .
O6 Sr1 O14 147.42(16) . .
O2 Sr1 O14 73.84(17) . .
O9 Sr1 O14 128.46(14) . .
O5 Sr1 O14 128.52(14) . .
O13 Sr1 C8 18.56(15) . .
O1 Sr1 C8 125.81(16) . .
O10 Sr1 C8 86.37(15) . .
O6 Sr1 C8 114.52(16) . .
O2 Sr1 C8 82.19(15) . .
O9 Sr1 C8 146.68(15) . .
O5 Sr1 C8 89.47(16) . .
O14 Sr1 C8 46.06(14) . .
O13 Sr1 C1 125.98(16) . .
O1 Sr1 C1 18.67(15) . .
O10 Sr1 C1 110.53(16) . .
O6 Sr1 C1 91.90(15) . .
O2 Sr1 C1 45.53(14) . .
O9 Sr1 C1 91.00(15) . .
O5 Sr1 C1 151.78(15) . .
O14 Sr1 C1 79.70(14) . .
C8 Sr1 C1 115.35(16) . .
O13 Sr1 C6 112.94(16) . .
O1 Sr1 C6 85.53(15) . .
O10 Sr1 C6 19.03(15) . .
O6 Sr1 C6 125.35(16) . .
O2 Sr1 C6 145.58(15) . .
O9 Sr1 C6 45.75(14) . .
O5 Sr1 C6 80.81(14) . .
O14 Sr1 C6 87.22(15) . .
C8 Sr1 C6 105.23(16) . .
C1 Sr1 C6 103.68(15) . .
O13 Sr1 C3 89.28(15) . .
O1 Sr1 C3 115.37(16) . .
O10 Sr1 C3 124.56(16) . .
O6 Sr1 C3 18.87(15) . .
O2 Sr1 C3 93.99(15) . .
O9 Sr1 C3 79.05(14) . .
O5 Sr1 C3 45.47(15) . .
O14 Sr1 C3 151.54(14) . .
C8 Sr1 C3 107.76(15) . .
C1 Sr1 C3 110.35(14) . .
C6 Sr1 C3 114.55(16) . .

loop_
_geom_bond_atom_site_label_1
_geom_bond_atom_site_label_2
_geom_bond_distance
_geom_bond_site_symmetry_2
C1 O1 1.222(8) .
C1 O3 1.291(7) .
C1 C2 1.551(8) .
C1 Sr1 3.332(6) .
C2 O2 1.233(7) .
C2 O4 1.269(8) .
C2 Sr1 3.374(6) .
C3 O6 1.244(8) .
C3 O7 1.272(8) .
C3 C4 1.552(8) .
C3 Sr1 3.361(6) .
C4 O5 1.226(8) .
C4 O8 1.271(7) .
C4 Sr1 3.368(6) .
C5 O9 1.215(8) .
C5 O11 1.271(7) .
C5 C6 1.574(8) .
C5 Sr1 3.361(6) .
C6 O10 1.243(8) .
C6 O12 1.251(8) .
C6 Sr1 3.342(6) .
C7 O14 1.248(8) .
C7 O15 1.266(8) .
C7 C8 1.558(8) .
C7 Sr1 3.396(6) .
C8 O13 1.217(8) .
C8 O16 1.290(8) .
C8 Sr1 3.316(6) .
C9 N1 1.483(10) .
C9 C10 1.496(13) .
C10 N2 1.508(11) .
C11 N4 1.472(11) .
C11 C12 1.501(13) .
C12 N3 1.469(11) .
N1 Co1 1.912(6) .
N2 Co1 1.915(6) .
N3 Co2 1.926(6) .
N4 Co2 1.915(6) .
O1 Sr1 2.560(4) .
O2 Sr1 2.614(5) .
O3 Co1 1.917(5) .
O4 Co1 1.914(4) .
O5 Sr1 2.620(5) .
O6 Sr1 2.575(5) .
O7 Co2 1.934(5) .
O8 Co2 1.904(4) .
O9 Sr1 2.614(5) .
O10 Sr1 2.561(4) .
O11 Co2 1.916(4) 1_655
O12 Co2 1.926(5) 1_655
O13 Sr1 2.538(4) .
O14 Sr1 2.657(5) .
O15 Co1 1.918(4) 1_556
O16 Co1 1.927(5) 1_556
Co1 O15 1.918(4) 1_554
Co1 O16 1.927(5) 1_554
Co2 O11 1.916(4) 1_455
Co2 O12 1.926(5) 1_455
